data_7232476
loop_
_publ_author_name
'Joseph, Abhinav'
'Rodrigues Alves, Joana S.'
'Bernardes, Carlos E. S.'
'Piedade, M. F\'atima M.'
'Minas da Piedade, Manuel E.'

_publ_section_title
;
 Tautomer selection through solvate formation: the case of
 5-hydroxynicotinic acid
;
_journal_issue 13
_journal_name_full CrystEngComm
_journal_page_first 2220
_journal_paper_doi 10.1039/C8CE02108B
_journal_volume 21
_journal_year 2019
_chemical_formula_sum 'C6 H7 N O4'
_chemical_formula_weight 157.13
_space_group_crystal_system monoclinic
_space_group_IT_number 14
_space_group_name_Hall '-P 2ybc'
_space_group_name_H-M_alt 'P 1 21/c 1'
_symmetry_space_group_name_Hall '-P 2ybc'
_symmetry_space_group_name_H-M 'P 1 21/c 1'
_atom_sites_solution_hydrogens difmap
_audit_creation_method SHELXL-2017/1
_audit_update_record
;
2019-02-15 deposited with the CCDC.    2019-02-20 downloaded from the CCDC.
;
_cell_angle_alpha 90
_cell_angle_beta 89.977(7)
_cell_angle_gamma 90
_cell_formula_units_Z 4
_cell_length_a 4.4942(6)
_cell_length_b 16.396(2)
_cell_length_c 9.0283(12)
_cell_measurement_reflns_used 1412
_cell_measurement_temperature 296(2)
_cell_measurement_theta_max ?23.51
_cell_measurement_theta_min 3.36
_cell_volume 665.27(15)
_computing_cell_refinement 'Bruker SAINT'
_computing_data_collection 'Bruker APEX2'
_computing_data_reduction 'Bruker SAINT'
_computing_molecular_graphics Mercury
_computing_structure_refinement 'SHELXL-2017/1 (Sheldrick, 2017)'
_computing_structure_solution 'SHELXT 2014/4 (Sheldrick, 2014)'
_diffrn_ambient_temperature 296(2)
_diffrn_measured_fraction_theta_full 0.779
_diffrn_measured_fraction_theta_max 0.800
_diffrn_measurement_device_type 'Bruker APEX-II CCD'
_diffrn_measurement_method '\f and \w scans'
_diffrn_radiation_type MoK\a
_diffrn_radiation_wavelength 0.71073
_diffrn_reflns_av_R_equivalents 0.0597
_diffrn_reflns_av_unetI/netI 0.1084
_diffrn_reflns_Laue_measured_fraction_full 0.779
_diffrn_reflns_Laue_measured_fraction_max 0.800
_diffrn_reflns_limit_h_max 5
_diffrn_reflns_limit_h_min -5
_diffrn_reflns_limit_k_max 20
_diffrn_reflns_limit_k_min -20
_diffrn_reflns_limit_l_max 11
_diffrn_reflns_limit_l_min -7
_diffrn_reflns_number 3430
_diffrn_reflns_point_group_measured_fraction_full 0.779
_diffrn_reflns_point_group_measured_fraction_max 0.800
_diffrn_reflns_theta_full 25.242
_diffrn_reflns_theta_max 26.439
_diffrn_reflns_theta_min 4.359
_exptl_absorpt_coefficient_mu 0.134
_exptl_absorpt_correction_T_max 0.7454
_exptl_absorpt_correction_T_min 0.6235
_exptl_absorpt_correction_type psi-scan
_exptl_crystal_colour colourless
_exptl_crystal_density_diffrn 1.569
_exptl_crystal_description plate
_exptl_crystal_F_000 328
_exptl_crystal_size_max 0.600
_exptl_crystal_size_mid 0.200
_exptl_crystal_size_min 0.100
_refine_diff_density_max 0.130
_refine_diff_density_min -0.153
_refine_diff_density_rms 0.033
_refine_ls_extinction_method none
_refine_ls_goodness_of_fit_ref 0.761
_refine_ls_hydrogen_treatment refall
_refine_ls_matrix_type full
_refine_ls_number_parameters 128
_refine_ls_number_reflns 1098
_refine_ls_number_restraints 5
_refine_ls_restrained_S_all 0.764
_refine_ls_R_factor_all 0.0826
_refine_ls_R_factor_gt 0.0389
_refine_ls_shift/su_max 0.000
_refine_ls_shift/su_mean 0.000
_refine_ls_structure_factor_coef Fsqd
_refine_ls_weighting_details 'w=1/[\s^2^(Fo^2^)+(0.0218P)^2^] where P=(Fo^2^+2Fc^2^)/3'
_refine_ls_weighting_scheme calc
_refine_ls_wR_factor_gt 0.0672
_refine_ls_wR_factor_ref 0.0739
_reflns_Friedel_coverage 0.000
_reflns_number_gt 610
_reflns_number_total 1098
_reflns_threshold_expression 'I > 2\s(I)'
_cod_data_source_file c8ce02108b2.cif
_cod_data_source_block shelx
_cod_depositor_comments 'Adding full bibliography for 7232476--7232479.cif.'
_cod_original_cell_volume 665.26(16)
_cod_database_code 7232476
_shelx_shelxl_version_number 2017/1
_shelx_space_group_comment
;
The symmetry employed for this shelxl refinement is uniquely defined
by the following loop, which should always be used as a source of
symmetry information in preference to the above space-group names.
They are only intended as comments.
;
_shelx_estimated_absorpt_t_min 0.924
_shelx_estimated_absorpt_t_max 0.987

loop_
_space_group_symop_operation_xyz
'x, y, z'
'-x, y+1/2, -z+1/2'
'-x, -y, -z'
'x, -y-1/2, z-1/2'

loop_
_atom_site_label
_atom_site_type_symbol
_atom_site_fract_x
_atom_site_fract_y
_atom_site_fract_z
_atom_site_U_iso_or_equiv
_atom_site_adp_type
_atom_site_occupancy
_atom_site_site_symmetry_order
_atom_site_calc_flag
_atom_site_refinement_flags_posn
O1W O 0.7835(5) 0.41945(10) 0.91467(19) 0.0414(5) Uani 1 1 d D
O1 O 0.1219(4) 0.59288(9) 0.46547(16) 0.0426(5) Uani 1 1 d D
O2 O 0.7070(4) 0.83580(9) 0.67577(17) 0.0434(5) Uani 1 1 d .
O3 O 0.9827(4) 0.77386(9) 0.84519(17) 0.0492(5) Uani 1 1 d .
N1 N 0.6060(5) 0.55411(11) 0.76674(18) 0.0330(5) Uani 1 1 d D
C2 C 0.6443(5) 0.69314(13) 0.7144(2) 0.0287(5) Uani 1 1 d .
C4 C 0.3176(6) 0.60756(12) 0.5728(2) 0.0296(5) Uani 1 1 d .
C5 C 0.4052(5) 0.54278(14) 0.6597(2) 0.0326(6) Uani 1 1 d D
C1 C 0.7266(6) 0.62628(14) 0.7964(2) 0.0315(6) Uani 1 1 d .
C6 C 0.7861(5) 0.77475(13) 0.7469(2) 0.0338(6) Uani 1 1 d .
C3 C 0.4403(5) 0.68350(13) 0.6020(2) 0.0299(5) Uani 1 1 d D
H1W H 0.662(7) 0.3840(16) 0.895(3) 0.058(10) Uiso 1 1 d .
H2W H 0.947(6) 0.3981(19) 0.869(4) 0.107(15) Uiso 1 1 d D
H1N H 0.655(5) 0.5070(11) 0.818(2) 0.045(7) Uiso 1 1 d D
H3 H 0.373(5) 0.7283(10) 0.5449(19) 0.041(7) Uiso 1 1 d D
H1 H 0.872(6) 0.6290(13) 0.877(2) 0.043(7) Uiso 1 1 d .
H5 H 0.323(5) 0.4897(10) 0.651(2) 0.031(6) Uiso 1 1 d D
H1O H 0.066(8) 0.6360(14) 0.412(3) 0.101(12) Uiso 1 1 d D

loop_
_atom_site_aniso_label
_atom_site_aniso_U_11
_atom_site_aniso_U_22
_atom_site_aniso_U_33
_atom_site_aniso_U_23
_atom_site_aniso_U_13
_atom_site_aniso_U_12
O1W 0.0416(12) 0.0337(10) 0.0488(10) 0.0029(9) -0.0108(9) -0.0006(10)
O1 0.0457(11) 0.0325(10) 0.0496(9) 0.0000(8) -0.0245(9) -0.0022(8)
O2 0.0375(11) 0.0283(9) 0.0644(10) 0.0070(8) -0.0184(10) -0.0008(8)
O3 0.0516(12) 0.0377(10) 0.0585(10) -0.0061(8) -0.0306(11) -0.0029(8)
N1 0.0381(12) 0.0285(11) 0.0325(10) 0.0048(9) -0.0048(10) 0.0051(10)
C2 0.0281(13) 0.0283(11) 0.0298(10) -0.0033(9) -0.0038(10) 0.0016(10)
C4 0.0277(13) 0.0303(12) 0.0308(10) -0.0008(10) -0.0064(11) -0.0003(10)
C5 0.0347(15) 0.0279(13) 0.0352(11) -0.0016(11) -0.0027(11) 0.0003(11)
C1 0.0307(15) 0.0328(13) 0.0311(12) -0.0011(10) -0.0048(11) 0.0003(11)
C6 0.0310(14) 0.0314(13) 0.0390(12) -0.0049(10) -0.0083(12) -0.0011(10)
C3 0.0280(13) 0.0268(12) 0.0349(11) 0.0011(10) -0.0065(11) 0.0016(10)

loop_
_atom_type_symbol
_atom_type_description
_atom_type_scat_dispersion_real
_atom_type_scat_dispersion_imag
_atom_type_scat_source
C C 0.0033 0.0016 'International Tables Vol C Tables 4.2.6.8 and 6.1.1.4'
H H 0.0000 0.0000 'International Tables Vol C Tables 4.2.6.8 and 6.1.1.4'
N N 0.0061 0.0033 'International Tables Vol C Tables 4.2.6.8 and 6.1.1.4'
O O 0.0106 0.0060 'International Tables Vol C Tables 4.2.6.8 and 6.1.1.4'

loop_
_geom_angle_atom_site_label_1
_geom_angle_atom_site_label_2
_geom_angle_atom_site_label_3
_geom_angle
H1W O1W H2W 100(3)
C4 O1 H1O 116(2)
C1 N1 C5 123.06(19)
C1 N1 H1N 123.0(14)
C5 N1 H1N 113.9(14)
C1 C2 C3 119.0(2)
C1 C2 C6 119.23(19)
C3 C2 C6 121.72(18)
O1 C4 C5 117.65(19)
O1 C4 C3 124.29(19)
C5 C4 C3 118.1(2)
N1 C5 C4 119.9(2)
N1 C5 H5 116.6(12)
C4 C5 H5 123.5(13)
N1 C1 C2 119.5(2)
N1 C1 H1 117.5(13)
C2 C1 H1 123.0(13)
O2 C6 O3 125.3(2)
O2 C6 C2 119.53(19)
O3 C6 C2 115.15(19)
C2 C3 C4 120.5(2)
C2 C3 H3 121.7(13)
C4 C3 H3 117.7(13)

loop_
_geom_bond_atom_site_label_1
_geom_bond_atom_site_label_2
_geom_bond_distance
O1W H1W 0.82(3)
O1W H2W 0.914(19)
O1 C4 1.331(3)
O1 H1O 0.892(18)
O2 C6 1.241(2)
O3 C6 1.253(3)
N1 C1 1.329(3)
N1 C5 1.336(3)
N1 H1N 0.927(16)
C2 C1 1.374(3)
C2 C3 1.377(3)
C2 C6 1.511(3)
C4 C5 1.378(3)
C4 C3 1.387(3)
C5 H5 0.949(15)
C1 H1 0.98(2)
C3 H3 0.947(15)

loop_
_geom_torsion_atom_site_label_1
_geom_torsion_atom_site_label_2
_geom_torsion_atom_site_label_3
_geom_torsion_atom_site_label_4
_geom_torsion
C1 N1 C5 C4 0.9(4)
O1 C4 C5 N1 178.6(2)
C3 C4 C5 N1 -1.0(3)
C5 N1 C1 C2 -0.1(3)
C3 C2 C1 N1 -0.6(3)
C6 C2 C1 N1 -179.0(2)
C1 C2 C6 O2 -178.1(2)
C3 C2 C6 O2 3.6(3)
C1 C2 C6 O3 3.0(3)
C3 C2 C6 O3 -175.3(2)
C1 C2 C3 C4 0.5(3)
C6 C2 C3 C4 178.8(2)
O1 C4 C3 C2 -179.3(2)
C5 C4 C3 C2 0.3(3)
